data_1000022
loop_
_publ_author_name
'Beran, A'
'Libowitzky, E'
'Armbruster, T'

_publ_section_title
;
A single-crystal infrared spectroscopic and X-ray diffraction study of
untwinned San Benito perovskite containing O H groups
;
_journal_coden_ASTM CAMIA6
_journal_name_full 'Canadian Mineralogist'
_journal_page_first 803
_journal_page_last 809
_journal_volume 34
_journal_year 1996
_chemical_compound_source
;
from Benitoite Gem mine, San Benito Co., California,USA
;
_chemical_formula_structural 'Ca (Ti O3)'
_chemical_formula_sum 'Ca O3 Ti'
_chemical_name_mineral Perovskite
_chemical_name_systematic 'Calcium titanate'
_space_group_IT_number 62
_symmetry_cell_setting orthorhombic
_symmetry_Int_Tables_number 62
_symmetry_space_group_name_Hall '-P 2c 2ab'
_symmetry_space_group_name_H-M 'P b n m'
_cell_angle_alpha 90
_cell_angle_beta 90
_cell_angle_gamma 90
_cell_formula_units_Z 4
_cell_length_a 5.380(1)
_cell_length_b 5.440(1)
_cell_length_c 7.639(1)
_cell_volume 223.6
_database_code_amcsd 0005501
_exptl_crystal_density_diffrn 4.039
_exptl_crystal_density_meas 4.03
_refine_ls_R_factor_all 0.027
_cod_database_code 1000022

loop_
_space_group_symop_operation_xyz
x,y,z
1/2-x,1/2+y,1/2-z
-x,-y,1/2+z
1/2+x,1/2-y,-z
-x,-y,-z
1/2+x,1/2-y,1/2+z
x,y,1/2-z
1/2-x,1/2+y,z

loop_
_atom_site_aniso_label
_atom_site_aniso_U_11
_atom_site_aniso_U_12
_atom_site_aniso_U_13
_atom_site_aniso_U_22
_atom_site_aniso_U_23
_atom_site_aniso_U_33
Ti1 0.0059(2) .0000(1) .0000(1) 0.0052(2) 0.00025(9) 0.0045(2)
Ca1 0.0082(2) 0.0016(2) 0. 0.0083(2) 0. 0.0079(2)
O1 0.0082(6) 0.0002(5) 0. 0.0086(7) 0. 0.0045(5)
O2 0.0065(4) 0.0020(4) -0.0008(3) 0.0060(4) -0.0010(3) 0.0095(4)

loop_
_atom_site_label
_atom_site_type_symbol
_atom_site_symmetry_multiplicity
_atom_site_Wyckoff_symbol
_atom_site_fract_x
_atom_site_fract_y
_atom_site_fract_z
_atom_site_occupancy
_atom_site_attached_hydrogens
_atom_site_calc_flag
Ti1 Ti4+ 4 b 0. 0.5 0. 1. 0 d
Ca1 Ca2+ 4 c 0.00648(8) 0.0356(1) 0.25 1. 0 d
O1 O2- 4 c 0.5711(3) -0.0161(3) 0.25 1. 0 d
O2 O2- 8 d 0.2897(2) 0.2888(2) 0.0373(2) 1. 0 d

loop_
_atom_type_symbol
_atom_type_oxidation_number
Ti4+ 4.000
Ca2+ 2.000
O2- -2.000

loop_
_cod_related_entry_id
_cod_related_entry_database
_cod_related_entry_code
1 AMCSD 0005501
